data_4312986
loop_
_publ_author_name
'Thomas C. Shehee'
'Richard E. Sykora'
'Kang M. Ok'
'P. Shiv Halasyamani'
'Thomas E. Albrecht-Schmitt'

_publ_contact_author
;
Prof. Thomas E. Albrecht-Schmitt 
179 Chemistry Building
Department of Chemistry
Auburn University, AL
36849
;
_publ_contact_author_email ' albreth@auburn.edu '
_publ_contact_author_fax ' 334 844 6959 '
_publ_contact_author_phone ' 334 844 6948 '
_publ_section_title
;
 Hydrothermal Preparation, Structures, and NLO Properties of the Rare
 Earth Molybdenyl Iodates, RE(MoO2)(IO3)4(OH) [RE= Nd, Sm, Eu]
;
_journal_name_full 'Inorganic Chemistry'
_journal_page_first 457
_journal_page_last 462
_journal_paper_doi 10.1021/ic025992j
_journal_volume 42
_journal_year 2003
_chemical_formula_sum 'Eu H I4 Mo O15'
_chemical_formula_weight 996.50
_chemical_name_common 'EUROPIUM MOLYBDENYL IODATE'
_chemical_name_systematic
; 
 ? 
;
_space_group_IT_number 4
_symmetry_cell_setting monoclinic
_symmetry_space_group_name_Hall 'P 2yb'
_symmetry_space_group_name_H-M 'P 1 21 1'
_atom_sites_solution_hydrogens geom
_atom_sites_solution_primary direct
_atom_sites_solution_secondary difmap
_audit_creation_method SHELXL-97
_cell_angle_alpha 90.00
_cell_angle_beta 114.5420(10)
_cell_angle_gamma 90.00
_cell_formula_units_Z 2
_cell_length_a 6.9169(6)
_cell_length_b 13.9434(11)
_cell_length_c 7.0170(6)
_cell_measurement_reflns_used all
_cell_measurement_temperature 293(2)
_cell_measurement_theta_max 28.29
_cell_measurement_theta_min 2.92
_cell_volume 615.62(9)
_computing_cell_refinement 'SMART, SAINT'
_computing_data_collection SMART
_computing_data_reduction SAINT
_computing_molecular_graphics 'SHELXP-97 (Sheldrick, 1997)'
_computing_publication_material 'SHELXCIF-97 (Sheldrick, 1997)'
_computing_structure_refinement 'SHELXL-97 (Sheldrick, 1997)'
_computing_structure_solution 'SHELXS-97 (Sheldrick, 1990)'
_diffrn_ambient_temperature 293(2)
_diffrn_measured_fraction_theta_full 0.999
_diffrn_measured_fraction_theta_max 0.999
_diffrn_measurement_device_type 'Bruker APEX'
_diffrn_measurement_method '0.3 wide w/exposures'
_diffrn_radiation_monochromator graphite
_diffrn_radiation_source 'fine-focus sealed tube'
_diffrn_radiation_type MoK\a
_diffrn_radiation_wavelength 0.71073
_diffrn_reflns_av_R_equivalents 0.0296
_diffrn_reflns_av_sigmaI/netI 0.0495
_diffrn_reflns_limit_h_max 9
_diffrn_reflns_limit_h_min -8
_diffrn_reflns_limit_k_max 18
_diffrn_reflns_limit_k_min -18
_diffrn_reflns_limit_l_max 9
_diffrn_reflns_limit_l_min -9
_diffrn_reflns_number 6380
_diffrn_reflns_theta_full 28.29
_diffrn_reflns_theta_max 28.29
_diffrn_reflns_theta_min 2.92
_diffrn_standards_decay_% na
_diffrn_standards_interval_count na
_diffrn_standards_interval_time na
_diffrn_standards_number na
_exptl_absorpt_coefficient_mu 16.181
_exptl_absorpt_correction_T_max '0.775315 RATIO OF MIN/MAX'
_exptl_absorpt_correction_T_min '0.775315 RATIO OF MIN/MAX'
_exptl_absorpt_correction_type 'multiscan SADABS'
_exptl_crystal_colour colorless
_exptl_crystal_density_diffrn 5.370
_exptl_crystal_density_meas ?
_exptl_crystal_density_method 'not measured'
_exptl_crystal_description 'irregular prism'
_exptl_crystal_F_000 874
_exptl_crystal_size_max 0.0630
_exptl_crystal_size_mid 0.0302
_exptl_crystal_size_min 0.0302
_refine_diff_density_max 0.947
_refine_diff_density_min -0.891
_refine_diff_density_rms 0.198
_refine_ls_abs_structure_details 'Flack H D (1983), Acta Cryst. A39, 876-881'
_refine_ls_abs_structure_Flack -0.023(12)
_refine_ls_extinction_coef 0.00000(9)
_refine_ls_extinction_expression Fc^*^=kFc[1+0.001xFc^2^\l^3^/sin(2\q)]^-1/4^
_refine_ls_extinction_method SHELXL
_refine_ls_goodness_of_fit_ref 0.872
_refine_ls_hydrogen_treatment mixed
_refine_ls_matrix_type full
_refine_ls_number_parameters 191
_refine_ls_number_reflns 3042
_refine_ls_number_restraints 1
_refine_ls_restrained_S_all 0.872
_refine_ls_R_factor_all 0.0242
_refine_ls_R_factor_gt 0.0223
_refine_ls_shift/su_max 3.908
_refine_ls_shift/su_mean 0.045
_refine_ls_structure_factor_coef Fsqd
_refine_ls_weighting_details 'calc w=1/[\s^2^(Fo^2^)+(0.0000P)^2^+0.0000P] where P=(Fo^2^+2Fc^2^)/3'
_refine_ls_weighting_scheme calc
_refine_ls_wR_factor_gt 0.0394
_refine_ls_wR_factor_ref 0.0399
_reflns_number_gt 2888
_reflns_number_total 3042
_reflns_threshold_expression >2sigma(I)
_cod_data_source_file ic025992j-2_s1_3.cif
_cod_data_source_block eu_p21
_cod_depositor_comments
;
The following automatic conversions were performed:

'_exptl_crystal_density_meas' value 'not measured' was changed to '?'
- the value is perceived as not measured.

Automatic conversion script
Id: cif_fix_values 3008 2015-01-20 13:52:24Z robertas 
;
_cod_original_formula_sum 'Eu I4 Mo O15 H'
_cod_database_code 4312986

loop_
_symmetry_equiv_pos_as_xyz
'x, y, z'
'-x, y+1/2, -z'

loop_
_atom_site_label
_atom_site_type_symbol
_atom_site_fract_x
_atom_site_fract_y
_atom_site_fract_z
_atom_site_U_iso_or_equiv
_atom_site_adp_type
_atom_site_occupancy
_atom_site_symmetry_multiplicity
_atom_site_calc_flag
_atom_site_refinement_flags
_atom_site_disorder_assembly
_atom_site_disorder_group
Eu1 Eu 1.07176(6) 1.05941(3) 1.41746(6) 0.01078(9) Uani 1 1 d . . .
Mo1 Mo 1.58850(10) 1.22410(5) 0.78683(9) 0.01003(13) Uani 1 1 d . . .
I1 I 1.52567(7) 1.46861(4) 0.76068(7) 0.01033(10) Uani 1 1 d . . .
I2 I 1.76296(7) 1.31193(3) 1.30389(7) 0.01058(10) Uani 1 1 d . . .
I3 I 1.15080(7) 1.18953(3) 0.94737(7) 0.01071(10) Uani 1 1 d . . .
I4 I 0.75779(7) 0.97414(3) 0.84762(7) 0.01128(10) Uani 1 1 d . . .
O1 O 1.3965(8) 1.3498(4) 0.6961(8) 0.0130(11) Uani 1 1 d . . .
O2 O 1.2889(8) 1.5406(4) 0.6452(8) 0.0167(12) Uani 1 1 d . . .
O3 O 1.6062(8) 1.4726(4) 0.5444(7) 0.0131(10) Uani 1 1 d . . .
O4 O 1.7610(8) 1.3213(4) 1.0405(7) 0.0129(11) Uani 1 1 d . . .
O5 O 1.9379(8) 1.4122(4) 1.4163(8) 0.0150(12) Uani 1 1 d . . .
O6 O 1.9608(8) 1.2193(4) 1.3999(8) 0.0173(12) Uani 1 1 d . . .
O7 O 1.4250(8) 1.2139(4) 0.9920(8) 0.0151(12) Uani 1 1 d . . .
O8 O 1.2228(8) 1.1243(4) 1.1879(7) 0.0137(11) Uani 1 1 d . . .
O9 O 1.0930(8) 1.0900(4) 0.7696(8) 0.0161(12) Uani 1 1 d . . .
O10 O 0.5239(8) 0.9599(4) 0.8923(8) 0.0168(11) Uani 1 1 d . . .
O11 O 0.7505(8) 0.8390(4) 0.7706(8) 0.0159(12) Uani 1 1 d . . .
O12 O 0.9566(8) 0.9542(4) 1.1089(8) 0.0178(12) Uani 1 1 d . . .
O13 O 1.7704(8) 1.1306(4) 0.9425(8) 0.0156(12) Uani 1 1 d . . .
O14 O 1.3876(8) 1.1573(4) 0.6038(8) 0.0156(12) Uani 1 1 d . . .
O15 O 1.7355(8) 1.2674(4) 0.6582(8) 0.0143(11) Uani 1 1 d . . .

loop_
_atom_site_aniso_label
_atom_site_aniso_U_11
_atom_site_aniso_U_22
_atom_site_aniso_U_33
_atom_site_aniso_U_23
_atom_site_aniso_U_13
_atom_site_aniso_U_12
Eu1 0.01192(19) 0.01003(18) 0.01187(18) -0.00031(15) 0.00641(15) -0.00068(15)
Mo1 0.0100(3) 0.0105(3) 0.0101(3) -0.0010(2) 0.0047(3) 0.0004(3)
I1 0.0104(2) 0.0109(2) 0.0100(2) 0.00074(19) 0.00460(18) 0.0002(2)
I2 0.0108(2) 0.0111(2) 0.0099(2) -0.00047(18) 0.00433(19) 0.00048(19)
I3 0.0105(2) 0.0106(2) 0.0107(2) 0.00046(18) 0.00412(19) 0.00030(18)
I4 0.0115(2) 0.0125(2) 0.0103(2) 0.0000(2) 0.00494(18) -0.0015(2)
O1 0.010(3) 0.011(3) 0.013(3) -0.004(2) 0.001(2) -0.003(2)
O2 0.013(3) 0.011(3) 0.025(3) 0.003(2) 0.007(2) 0.004(2)
O3 0.014(2) 0.018(2) 0.010(2) -0.002(2) 0.008(2) -0.003(2)
O4 0.015(3) 0.017(3) 0.008(3) -0.001(2) 0.007(2) -0.001(2)
O5 0.013(3) 0.015(3) 0.018(3) -0.002(2) 0.008(2) 0.002(2)
O6 0.015(3) 0.011(3) 0.026(3) 0.007(2) 0.009(2) 0.008(2)
O7 0.014(3) 0.018(3) 0.015(3) -0.004(2) 0.007(2) -0.005(2)
O8 0.014(3) 0.017(3) 0.008(3) 0.002(2) 0.003(2) 0.002(2)
O9 0.015(3) 0.020(3) 0.015(3) -0.008(2) 0.008(2) -0.004(2)
O10 0.016(3) 0.019(3) 0.021(3) -0.002(2) 0.013(2) -0.004(2)
O11 0.019(3) 0.010(3) 0.020(3) -0.002(2) 0.009(2) 0.005(2)
O12 0.017(3) 0.022(3) 0.009(2) 0.003(2) -0.001(2) 0.004(2)
O13 0.014(3) 0.011(3) 0.018(3) -0.003(2) 0.003(2) 0.004(2)
O14 0.015(3) 0.021(3) 0.008(3) -0.004(2) 0.001(2) -0.002(2)
O15 0.016(3) 0.017(3) 0.012(3) 0.002(2) 0.009(2) 0.003(2)

loop_
_atom_type_symbol
_atom_type_description
_atom_type_scat_dispersion_real
_atom_type_scat_dispersion_imag
_atom_type_scat_source
O O 0.0106 0.0060 'International Tables Vol C Tables 4.2.6.8 and 6.1.1.4'
Mo Mo -1.6832 0.6857 'International Tables Vol C Tables 4.2.6.8 and 6.1.1.4'
I I -0.4742 1.8119 'International Tables Vol C Tables 4.2.6.8 and 6.1.1.4'
Eu Eu -0.1578 3.6682 'International Tables Vol C Tables 4.2.6.8 and 6.1.1.4'

loop_
_geom_angle_atom_site_label_1
_geom_angle_atom_site_label_2
_geom_angle_atom_site_label_3
_geom_angle
_geom_angle_site_symmetry_1
_geom_angle_site_symmetry_3
_geom_angle_publ_flag
O6 Eu1 O5 140.55(19) 1_455 2_848 ?
O6 Eu1 O2 78.35(19) 1_455 2_747 ?
O5 Eu1 O2 75.68(18) 2_848 2_747 ?
O6 Eu1 O8 80.37(18) 1_455 . ?
O5 Eu1 O8 139.01(18) 2_848 . ?
O2 Eu1 O8 129.05(18) 2_747 . ?
O6 Eu1 O9 76.64(18) 1_455 1_556 ?
O5 Eu1 O9 69.96(18) 2_848 1_556 ?
O2 Eu1 O9 79.81(17) 2_747 1_556 ?
O8 Eu1 O9 137.87(17) . 1_556 ?
O6 Eu1 O12 122.81(18) 1_455 . ?
O5 Eu1 O12 81.49(18) 2_848 . ?
O2 Eu1 O12 80.75(18) 2_747 . ?
O8 Eu1 O12 73.10(18) . . ?
O9 Eu1 O12 148.61(18) 1_556 . ?
O6 Eu1 O3 137.61(19) 1_455 2_847 ?
O5 Eu1 O3 74.28(18) 2_848 2_847 ?
O2 Eu1 O3 143.89(19) 2_747 2_847 ?
O8 Eu1 O3 68.57(17) . 2_847 ?
O9 Eu1 O3 107.74(16) 1_556 2_847 ?
O12 Eu1 O3 75.44(17) . 2_847 ?
O6 Eu1 O14 72.40(18) 1_455 1_556 ?
O5 Eu1 O14 114.89(18) 2_848 1_556 ?
O2 Eu1 O14 143.34(18) 2_747 1_556 ?
O8 Eu1 O14 67.16(17) . 1_556 ?
O9 Eu1 O14 72.40(17) 1_556 1_556 ?
O12 Eu1 O14 134.04(17) . 1_556 ?
O3 Eu1 O14 69.35(18) 2_847 1_556 ?
O6 Eu1 I1 125.52(13) 1_455 2_847 ?
O5 Eu1 I1 92.79(13) 2_848 2_847 ?
O2 Eu1 I1 141.35(13) 2_747 2_847 ?
O8 Eu1 I1 46.77(12) . 2_847 ?
O9 Eu1 I1 131.21(12) 1_556 2_847 ?
O12 Eu1 I1 60.94(12) . 2_847 ?
O3 Eu1 I1 25.08(11) 2_847 2_847 ?
O14 Eu1 I1 75.05(12) 1_556 2_847 ?
O14 Mo1 O15 105.5(2) . . ?
O14 Mo1 O13 101.6(2) . . ?
O15 Mo1 O13 98.8(2) . . ?
O14 Mo1 O4 162.3(2) . . ?
O15 Mo1 O4 88.1(2) . . ?
O13 Mo1 O4 87.0(2) . . ?
O14 Mo1 O7 88.7(2) . . ?
O15 Mo1 O7 162.1(2) . . ?
O13 Mo1 O7 88.6(2) . . ?
O4 Mo1 O7 75.92(19) . . ?
O14 Mo1 O1 90.7(2) . . ?
O15 Mo1 O1 89.2(2) . . ?
O13 Mo1 O1 162.8(2) . . ?
O4 Mo1 O1 78.01(19) . . ?
O7 Mo1 O1 79.7(2) . . ?
O2 I1 O3 98.3(2) . . ?
O2 I1 O1 97.6(2) . . ?
O3 I1 O1 96.1(2) . . ?
O2 I1 Eu1 109.08(17) . 2_857 ?
O3 I1 Eu1 34.75(16) . 2_857 ?
O1 I1 Eu1 125.22(16) . 2_857 ?
O6 I2 O5 97.2(2) . . ?
O6 I2 O4 96.5(2) . . ?
O5 I2 O4 96.2(2) . . ?
O9 I3 O8 99.0(2) . . ?
O9 I3 O7 100.3(2) . . ?
O8 I3 O7 94.0(2) . . ?
O10 I4 O12 99.7(2) . . ?
O10 I4 O11 91.2(2) . . ?
O12 I4 O11 93.1(2) . . ?
O10 I4 O13 89.0(2) . 1_455 ?
O12 I4 O13 86.0(2) . 1_455 ?
O11 I4 O13 179.0(2) . 1_455 ?
I1 O1 Mo1 119.1(2) . . ?
I1 O2 Eu1 147.0(3) . 2_757 ?
I1 O3 Eu1 120.2(2) . 2_857 ?
I2 O4 Mo1 123.5(3) . . ?
I2 O5 Eu1 137.3(3) . 2_858 ?
I2 O6 Eu1 152.3(3) . 1_655 ?
I3 O7 Mo1 133.6(3) . . ?
I3 O8 Eu1 141.6(3) . . ?
I3 O9 Eu1 137.5(3) . 1_554 ?
I4 O12 Eu1 129.5(3) . . ?
Mo1 O13 I4 125.3(3) . 1_655 ?
Mo1 O14 Eu1 165.1(3) . 1_554 ?

loop_
_geom_bond_atom_site_label_1
_geom_bond_atom_site_label_2
_geom_bond_distance
_geom_bond_site_symmetry_2
_geom_bond_publ_flag
Eu1 O6 2.344(5) 1_455 ?
Eu1 O5 2.375(5) 2_848 ?
Eu1 O2 2.361(5) 2_747 ?
Eu1 O8 2.430(5) . ?
Eu1 O9 2.451(5) 1_556 ?
Eu1 O12 2.458(5) . ?
Eu1 O3 2.450(5) 2_847 ?
Eu1 O14 2.444(5) 1_556 ?
Eu1 I1 3.7163(6) 2_847 ?
Mo1 O14 1.722(5) . ?
Mo1 O15 1.725(5) . ?
Mo1 O13 1.826(5) . ?
Mo1 O4 2.160(5) . ?
Mo1 O7 2.174(5) . ?
Mo1 O1 2.131(5) . ?
I1 O2 1.801(5) . ?
I1 O3 1.822(5) . ?
I1 O1 1.847(5) . ?
I1 Eu1 3.7163(6) 2_857 ?
I2 O6 1.797(5) . ?
I2 O5 1.803(6) . ?
I2 O4 1.847(5) . ?
I3 O9 1.797(5) . ?
I3 O8 1.796(5) . ?
I3 O7 1.821(5) . ?
I4 O10 1.783(5) . ?
I4 O12 1.799(5) . ?
I4 O11 1.956(5) . ?
I4 O13 2.271(5) 1_455 ?
O2 Eu1 2.361(5) 2_757 ?
O3 Eu1 2.450(5) 2_857 ?
O5 Eu1 2.375(5) 2_858 ?
O6 Eu1 2.344(5) 1_655 ?
O9 Eu1 2.451(5) 1_554 ?
O13 I4 2.271(5) 1_655 ?
O14 Eu1 2.444(5) 1_554 ?
